data_4325700
loop_
_publ_author_name
'Jorge Caballo'
'Mar\'ia Garc\'ia-Castro'
'Avelino Mart\'in'
'Miguel Mena'
'Adri\'an P\'erez-Redondo'
'Carlos Y\'elamos'

_publ_section_title
;
 Molecular Nitrides with Titanium and Rare-Earth Metals
;
_journal_name_full 'Inorganic Chemistry'
_journal_page_first 6798
_journal_page_last 6808
_journal_paper_doi 10.1021/ic2008683
_journal_volume 50
_journal_year 2011
_chemical_compound_source 'synthesis as described'
_chemical_formula_moiety 'C60 H93 N8 Ti6 Y1, 2(C7 H8)'
_chemical_formula_sum 'C74 H109 N8 Ti6 Y'
_chemical_formula_weight 1487
_chemical_name_systematic
;
 ?
;
_space_group_IT_number 58
_symmetry_cell_setting orthorhombic
_symmetry_Int_Tables_number 58
_symmetry_space_group_name_Hall '-P 2 2n'
_symmetry_space_group_name_H-M 'P n n m'
_atom_sites_solution_hydrogens geom
_atom_sites_solution_primary direct
_atom_sites_solution_secondary difmap
_audit_conform_dict_location ftp://ftp.iucr.org/pub/cif_core.dic
_audit_conform_dict_name cif_core.dic
_audit_conform_dict_version 2.2
_audit_creation_date 2008-02-19T17:15:39-00:00
_audit_creation_method 'WinGX routine CIF_UPDATE'
_cell_angle_alpha 90
_cell_angle_beta 90
_cell_angle_gamma 90
_cell_formula_units_Z 2
_cell_length_a 14.7173(13)
_cell_length_b 15.433(5)
_cell_length_c 16.701(5)
_cell_measurement_reflns_used 175
_cell_measurement_temperature 200(2)
_cell_measurement_theta_max 22
_cell_measurement_theta_min 3
_cell_measurement_wavelength 0.71073
_cell_volume 3793.3(17)
_computing_cell_refinement 'Dirax/lsq (Duisenberg & Schreurs, 1989-2000)'
_computing_data_collection 'Collect (Bruker AXS BV, 1997-2004)'
_computing_data_reduction 'EvalCCD (Duisenberg & Schreurs 1990-2000)'
_computing_molecular_graphics 'Ortep-3 for Windows (Farrugia, 1997)'
_computing_publication_material 'WinGX publication routines (Farrugia, 1999)'
_computing_structure_refinement 'SHELXL-97 (Sheldrick, 1997)'
_computing_structure_solution 'SHELXS-97 (Sheldrick, 1997)'
_diffrn_ambient_temperature 200(2)
_diffrn_detector 'CCD plate'
_diffrn_detector_area_resol_mean 9
_diffrn_measured_fraction_theta_full 0.988
_diffrn_measured_fraction_theta_max 0.988
_diffrn_measurement_device '95mm CCD camera on \k-goniostat'
_diffrn_measurement_device_type KappaCCD
_diffrn_measurement_method 'CCD rotation images, thick slices'
_diffrn_orient_matrix_type X=UH
_diffrn_orient_matrix_UB_11 0.01
_diffrn_orient_matrix_UB_12 0
_diffrn_orient_matrix_UB_13 0
_diffrn_orient_matrix_UB_21 0
_diffrn_orient_matrix_UB_22 0.01
_diffrn_orient_matrix_UB_23 0
_diffrn_orient_matrix_UB_31 0
_diffrn_orient_matrix_UB_32 0
_diffrn_orient_matrix_UB_33 0.01
_diffrn_radiation_monochromator graphite
_diffrn_radiation_probe x-ray
_diffrn_radiation_type MoK\a
_diffrn_radiation_wavelength 0.71073
_diffrn_reflns_av_R_equivalents 0.0749
_diffrn_reflns_av_unetI/netI 0.0573
_diffrn_reflns_limit_h_max 17
_diffrn_reflns_limit_h_min -17
_diffrn_reflns_limit_k_max 18
_diffrn_reflns_limit_k_min -18
_diffrn_reflns_limit_l_max 20
_diffrn_reflns_limit_l_min 0
_diffrn_reflns_number 59932
_diffrn_reflns_reduction_process
;
 Scaled and merged with SORTAV
 R.H. Blessing, (1987) Cryst. Rev. 1, 3-58
 R.H. Blessing, (1989) J. Appl. Cryst. 22, 396-397
;
_diffrn_reflns_theta_full 25.24
_diffrn_reflns_theta_max 25.24
_diffrn_reflns_theta_min 5.07
_diffrn_source 'Enraf Nonius FR590'
_exptl_absorpt_coefficient_mu 1.399
_exptl_absorpt_correction_T_max 0.788
_exptl_absorpt_correction_T_min 0.687
_exptl_absorpt_correction_type multi-scan
_exptl_absorpt_process_details
;
 R.H. Blessing, Acta Cryst. (1995), A51, 33-38
;
_exptl_crystal_colour brown
_exptl_crystal_density_diffrn 1.302
_exptl_crystal_description prism
_exptl_crystal_F_000 1560
_exptl_crystal_size_max 0.29
_exptl_crystal_size_mid 0.22
_exptl_crystal_size_min 0.14
_platon_squeeze_details
;
This complex crystallized with two molecules of toluene. The disordered
molecules of solvent was found in the difference fourier map, but it
was not possible to get a chemical sensible model for it, so Squeeze 
procedure was used to remove its contribution to the structure factors.
;
_refine_diff_density_max 1.141
_refine_diff_density_min -0.577
_refine_diff_density_rms 0.124
_refine_ls_extinction_coef 0.017(3)
_refine_ls_extinction_expression Fc^*^=kFc[1+0.001xFc^2^\l^3^/sin(2\q)]^-1/4^
_refine_ls_extinction_method SHELXL
_refine_ls_goodness_of_fit_ref 1.115
_refine_ls_hydrogen_treatment constr
_refine_ls_matrix_type full
_refine_ls_number_parameters 178
_refine_ls_number_reflns 3530
_refine_ls_number_restraints 0
_refine_ls_restrained_S_all 1.115
_refine_ls_R_factor_all 0.1176
_refine_ls_R_factor_gt 0.0959
_refine_ls_shift/su_max 0.003
_refine_ls_shift/su_mean 0
_refine_ls_structure_factor_coef Fsqd
_refine_ls_weighting_details 'calc w=1/[\s^2^(Fo^2^)+(0.1260P)^2^+14.3716P] where P=(Fo^2^+2Fc^2^)/3'
_refine_ls_weighting_scheme calc
_refine_ls_wR_factor_gt 0.2371
_refine_ls_wR_factor_ref 0.2512
_reflns_number_gt 2847
_reflns_number_total 3530
_reflns_threshold_expression >2sigma(I)
_cod_data_source_file ic2008683_si_002_4.cif
_cod_data_source_block 14
_cod_original_formula_sum 'C74 H109 N8 Ti6 Y1'
_cod_database_code 4325700

loop_
_symmetry_equiv_pos_as_xyz
'x, y, z'
'-x, -y, z'
'x+1/2, -y+1/2, -z+1/2'
'-x+1/2, y+1/2, -z+1/2'
'-x, -y, -z'
'x, y, -z'
'-x-1/2, y-1/2, z-1/2'
'x-1/2, -y-1/2, z-1/2'

loop_
_atom_site_label
_atom_site_type_symbol
_atom_site_fract_x
_atom_site_fract_y
_atom_site_fract_z
_atom_site_U_iso_or_equiv
_atom_site_adp_type
_atom_site_occupancy
_atom_site_symmetry_multiplicity
_atom_site_calc_flag
_atom_site_refinement_flags
C11 C 0.2031(5) 0.0842(5) 0.2291(4) 0.0430(17) Uani 1 1 d .
C12 C 0.2837(5) 0.1159(5) 0.1924(4) 0.0440(17) Uani 1 1 d .
C13 C 0.2614(6) 0.1949(5) 0.1538(4) 0.051(2) Uani 1 1 d .
C14 C 0.1661(5) 0.2128(5) 0.1662(5) 0.0469(18) Uani 1 1 d .
C15 C 0.1317(5) 0.1422(5) 0.2123(4) 0.0431(17) Uani 1 1 d .
C16 C 0.1945(7) 0.0046(6) 0.2807(5) 0.067(2) Uani 1 1 d .
H16A H 0.2144 -0.0463 0.2504 0.1 Uiso 1 1 calc R
H16B H 0.1309 -0.0028 0.2968 0.1 Uiso 1 1 calc R
H16C H 0.2325 0.0112 0.3285 0.1 Uiso 1 1 calc R
C17 C 0.3779(6) 0.0769(8) 0.1969(7) 0.083(3) Uani 1 1 d .
H17A H 0.4076 0.0817 0.1446 0.125 Uiso 1 1 calc R
H17B H 0.3733 0.0157 0.212 0.125 Uiso 1 1 calc R
H17C H 0.4138 0.1081 0.2371 0.125 Uiso 1 1 calc R
C18 C 0.3301(8) 0.2542(8) 0.1116(6) 0.090(4) Uani 1 1 d .
H18A H 0.3005 0.2832 0.0663 0.135 Uiso 1 1 calc R
H18B H 0.3812 0.2195 0.0919 0.135 Uiso 1 1 calc R
H18C H 0.3525 0.2978 0.1494 0.135 Uiso 1 1 calc R
C19 C 0.1152(8) 0.2902(6) 0.1390(7) 0.086(3) Uani 1 1 d .
H19A H 0.1461 0.3158 0.0928 0.128 Uiso 1 1 calc R
H19B H 0.1125 0.3327 0.1825 0.128 Uiso 1 1 calc R
H19C H 0.0534 0.2732 0.1238 0.128 Uiso 1 1 calc R
C20 C 0.0338(6) 0.1335(8) 0.2433(6) 0.075(3) Uani 1 1 d .
H20A H -0.0069 0.1686 0.21 0.112 Uiso 1 1 calc R
H20B H 0.0307 0.1537 0.2988 0.112 Uiso 1 1 calc R
H20C H 0.015 0.0726 0.2407 0.112 Uiso 1 1 calc R
C21 C 0.1925(13) -0.2290(13) 0 0.031(4) Uiso 0.5 2 d SP
C22 C 0.2281(9) -0.2171(7) -0.0556(8) 0.094(5) Uani 1 1 d .
C23 C 0.3089(10) -0.1771(7) -0.0598(8) 0.095(5) Uani 1 1 d .
C24 C 0.3471(12) -0.1576(12) 0 0.029(4) Uani 0.5 2 d SP
C26 C 0.105(3) -0.271(3) 0 0.145(17) Uiso 0.5 2 d SP
H26A H 0.0843 -0.278 -0.0553 0.217 Uiso 0.25 1 calc PR
H26B H 0.0616 -0.2348 0.0295 0.217 Uiso 0.25 1 calc PR
H26C H 0.1102 -0.3274 0.0258 0.217 Uiso 0.25 1 calc PR
C27 C 0.3399(18) -0.1640(18) -0.1485(16) 0.214(10) Uiso 1 1 d .
H27A H 0.3984 -0.1337 -0.1494 0.322 Uiso 1 1 calc R
H27B H 0.2944 -0.1296 -0.1772 0.322 Uiso 1 1 calc R
H27C H 0.3464 -0.2206 -0.1745 0.322 Uiso 1 1 calc R
C28 C 0.1793(16) -0.2463(18) -0.1315(15) 0.207(10) Uiso 1 1 d .
H28A H 0.2166 -0.232 -0.1783 0.311 Uiso 1 1 calc R
H28B H 0.1207 -0.2165 -0.1355 0.311 Uiso 1 1 calc R
H28C H 0.1693 -0.309 -0.1295 0.311 Uiso 1 1 calc R
C29 C 0.436(2) -0.113(2) 0 0.094(10) Uiso 0.5 2 d SP
H29A H 0.4559 -0.1027 0.0553 0.141 Uiso 0.25 1 calc PR
H29B H 0.4308 -0.0572 -0.0279 0.141 Uiso 0.25 1 calc PR
H29C H 0.4814 -0.149 -0.0275 0.141 Uiso 0.25 1 calc PR
N1 N 0.2603(5) 0.0415(5) 0 0.0380(18) Uani 1 2 d S
N11 N 0.1008(5) 0.1258(5) 0 0.0342(17) Uani 1 2 d S
H11 H 0.0491 0.1545 0 0.041 Uiso 0.5 2 calc SPR
N12 N 0.1278(4) -0.0352(3) 0.0869(3) 0.0320(12) Uani 1 1 d .
H12 H 0.0855 -0.0605 0.1159 0.038 Uiso 0.5 1 calc PR
Ti1 Ti 0.17920(8) 0.08221(8) 0.08436(7) 0.0336(4) Uani 1 1 d .
Ti2 Ti 0.20728(11) -0.07393(11) 0 0.0339(5) Uani 1 2 d S
Y1 Y 0 0 0 0.0313(4) Uani 1 4 d S

loop_
_atom_site_aniso_label
_atom_site_aniso_U_11
_atom_site_aniso_U_22
_atom_site_aniso_U_33
_atom_site_aniso_U_23
_atom_site_aniso_U_13
_atom_site_aniso_U_12
C11 0.054(4) 0.044(4) 0.031(3) -0.006(3) 0.000(3) -0.011(3)
C12 0.041(4) 0.053(4) 0.038(4) -0.013(3) -0.007(3) -0.003(3)
C13 0.064(5) 0.055(5) 0.033(4) 0.000(3) -0.011(3) -0.029(4)
C14 0.058(5) 0.036(4) 0.047(4) -0.015(3) -0.011(4) -0.004(3)
C15 0.042(4) 0.051(4) 0.037(4) -0.023(3) 0.003(3) -0.006(3)
C16 0.093(7) 0.068(6) 0.039(4) 0.007(4) -0.006(4) -0.012(5)
C17 0.044(5) 0.137(10) 0.069(6) -0.015(7) -0.012(4) 0.010(5)
C18 0.105(8) 0.099(8) 0.066(6) 0.000(6) 0.000(6) -0.069(7)
C19 0.122(9) 0.055(6) 0.080(7) -0.017(5) -0.032(7) 0.022(6)
C20 0.044(5) 0.105(8) 0.075(6) -0.044(6) 0.011(4) -0.009(5)
C22 0.111(9) 0.059(6) 0.111(9) -0.052(7) -0.053(8) 0.053(7)
C23 0.115(10) 0.057(6) 0.113(9) 0.023(7) 0.072(9) 0.054(7)
C24 0.033(9) 0.035(10) 0.020(8) 0 0 0.024(8)
N1 0.030(4) 0.046(5) 0.038(4) 0 0 -0.002(3)
N11 0.038(4) 0.024(4) 0.041(4) 0 0 -0.004(3)
N12 0.034(3) 0.036(3) 0.027(3) 0.004(2) 0.000(2) -0.001(2)
Ti1 0.0360(7) 0.0328(7) 0.0320(7) -0.0036(5) -0.0032(5) -0.0036(5)
Ti2 0.0351(10) 0.0287(9) 0.0380(9) 0 0 0.0044(7)
Y1 0.0312(7) 0.0302(7) 0.0323(7) 0 0 -0.0030(5)

loop_
_atom_type_symbol
_atom_type_description
_atom_type_scat_dispersion_real
_atom_type_scat_dispersion_imag
_atom_type_scat_source
C C 0.0033 0.0016 'International Tables Vol C Tables 4.2.6.8 and 6.1.1.4'
H H 0 0 'International Tables Vol C Tables 4.2.6.8 and 6.1.1.4'
N N 0.0061 0.0033 'International Tables Vol C Tables 4.2.6.8 and 6.1.1.4'
Ti Ti 0.2776 0.4457 'International Tables Vol C Tables 4.2.6.8 and 6.1.1.4'
Y Y -2.7962 3.5667 'International Tables Vol C Tables 4.2.6.8 and 6.1.1.4'

loop_
_exptl_crystal_face_index_h
_exptl_crystal_face_index_k
_exptl_crystal_face_index_l
_exptl_crystal_face_perp_dist
0 2 -1 0.058
1 -19 8 0.063
-1 0 0 0.224
0 -13 -14 0.032
1 18 19 0.077
13 1 -9 0.205

loop_
_geom_angle_atom_site_label_1
_geom_angle_atom_site_label_2
_geom_angle_atom_site_label_3
_geom_angle
_geom_angle_site_symmetry_1
_geom_angle_site_symmetry_3
C15 C11 C12 108.5(7) . .
C15 C11 C16 124.7(7) . .
C12 C11 C16 126.7(8) . .
C15 C11 Ti1 72.7(4) . .
C12 C11 Ti1 72.4(4) . .
C16 C11 Ti1 122.9(5) . .
C13 C12 C11 107.3(7) . .
C13 C12 C17 125.3(8) . .
C11 C12 C17 127.3(8) . .
C13 C12 Ti1 72.5(4) . .
C11 C12 Ti1 73.6(4) . .
C17 C12 Ti1 122.2(6) . .
C12 C13 C14 109.0(7) . .
C12 C13 C18 124.6(9) . .
C14 C13 C18 126.2(9) . .
C12 C13 Ti1 73.5(4) . .
C14 C13 Ti1 73.8(4) . .
C18 C13 Ti1 122.5(6) . .
C15 C14 C13 105.9(7) . .
C15 C14 C19 127.1(8) . .
C13 C14 C19 127.0(8) . .
C15 C14 Ti1 72.5(4) . .
C13 C14 Ti1 71.6(4) . .
C19 C14 Ti1 122.3(6) . .
C11 C15 C14 109.2(6) . .
C11 C15 C20 125.3(8) . .
C14 C15 C20 125.5(8) . .
C11 C15 Ti1 73.7(4) . .
C14 C15 Ti1 73.4(4) . .
C20 C15 Ti1 122.1(5) . .
C22 C21 C22 118(2) 6 .
C22 C21 C26 120.6(11) 6 .
C22 C21 C26 120.6(11) . .
C22 C21 Ti2 77.7(12) 6 .
C22 C21 Ti2 77.7(12) . .
C26 C21 Ti2 122(2) . .
C21 C22 C23 123.5(15) . .
C21 C22 C28 115.8(17) . .
C23 C22 C28 120.6(16) . .
C23 C22 C22 93.0(9) . 6
C28 C22 C22 146.2(11) . 6
C21 C22 Ti2 76.3(12) . .
C23 C22 Ti2 73.2(6) . .
C28 C22 Ti2 122.0(11) . .
C22 C22 Ti2 67.4(3) 6 .
C24 C23 C22 119.6(14) . .
C24 C23 C27 128.8(17) . .
C22 C23 C27 111.6(17) . .
C22 C23 C23 87.0(9) . 6
C27 C23 C23 161.4(12) . 6
C24 C23 Ti2 77.1(9) . .
C22 C23 Ti2 74.5(5) . .
C27 C23 Ti2 119.3(11) . .
C23 C23 Ti2 65.4(3) 6 .
C23 C24 C23 115(2) . 6
C23 C24 C29 122.6(10) . .
C23 C24 C29 122.6(10) 6 .
C23 C24 Ti2 74.5(9) . .
C23 C24 Ti2 74.5(9) 6 .
C29 C24 Ti2 120.1(17) . .
Ti2 N1 Ti1 92.8(3) . 6
Ti2 N1 Ti1 92.8(3) . .
Ti1 N1 Ti1 92.5(3) 6 .
Ti1 N11 Ti1 93.1(3) . 6
Ti1 N11 Y1 94.9(2) . .
Ti1 N11 Y1 94.9(2) 6 .
Ti2 N12 Ti1 92.0(2) . .
Ti2 N12 Y1 95.0(2) . .
Ti1 N12 Y1 94.5(2) . .
N11 Ti1 N1 87.2(2) . .
N11 Ti1 N12 96.1(3) . .
N1 Ti1 N12 87.4(3) . .
N11 Ti1 C13 113.4(3) . .
N1 Ti1 C13 105.8(3) . .
N12 Ti1 C13 147.8(2) . .
N11 Ti1 C12 147.3(3) . .
N1 Ti1 C12 102.6(3) . .
N12 Ti1 C12 115.2(2) . .
C13 Ti1 C12 34.0(3) . .
N11 Ti1 C15 109.6(2) . .
N1 Ti1 C15 159.0(3) . .
N12 Ti1 C15 102.8(2) . .
C13 Ti1 C15 56.4(3) . .
C12 Ti1 C15 56.4(2) . .
N11 Ti1 C11 143.1(3) . .
N1 Ti1 C11 129.1(3) . .
N12 Ti1 C11 92.6(2) . .
C13 Ti1 C11 56.2(2) . .
C12 Ti1 C11 34.0(2) . .
C15 Ti1 C11 33.6(2) . .
N11 Ti1 C14 94.2(3) . .
N1 Ti1 C14 135.9(3) . .
N12 Ti1 C14 135.9(3) . .
C13 Ti1 C14 34.6(3) . .
C12 Ti1 C14 57.1(3) . .
C15 Ti1 C14 34.0(3) . .
C11 Ti1 C14 56.4(3) . .
N11 Ti1 Ti1 43.47(17) . 6
N1 Ti1 Ti1 43.74(17) . 6
N12 Ti1 Ti1 91.26(15) . 6
C13 Ti1 Ti1 118.72(18) . 6
C12 Ti1 Ti1 138.00(18) . 6
C15 Ti1 Ti1 151.51(19) . 6
C11 Ti1 Ti1 171.68(18) . 6
C14 Ti1 Ti1 124.02(19) . 6
N11 Ti1 Ti2 91.19(19) . .
N1 Ti1 Ti2 43.5(2) . .
N12 Ti1 Ti2 43.92(16) . .
C13 Ti1 Ti2 141.4(2) . .
C12 Ti1 Ti2 117.47(19) . .
C15 Ti1 Ti2 143.72(19) . .
C11 Ti1 Ti2 118.94(18) . .
C14 Ti1 Ti2 174.57(19) . .
Ti1 Ti1 Ti2 60.05(3) 6 .
N11 Ti1 Y1 48.6(2) . .
N1 Ti1 Y1 93.3(2) . .
N12 Ti1 Y1 48.41(15) . .
C13 Ti1 Y1 153.7(2) . .
C12 Ti1 Y1 157.03(19) . .
C15 Ti1 Y1 107.26(17) . .
C11 Ti1 Y1 123.45(17) . .
C14 Ti1 Y1 120.04(19) . .
Ti1 Ti1 Y1 64.29(2) 6 .
Ti2 Ti1 Y1 64.45(4) . .
N1 Ti2 N12 87.7(2) . 6
N1 Ti2 N12 87.7(2) . .
N12 Ti2 N12 95.7(3) 6 .
N1 Ti2 C23 111.0(4) . .
N12 Ti2 C23 105.4(4) 6 .
N12 Ti2 C23 152.0(3) . .
N1 Ti2 C23 111.0(4) . 6
N12 Ti2 C23 152.0(3) 6 6
N12 Ti2 C23 105.4(4) . 6
C23 Ti2 C23 49.1(7) . 6
N1 Ti2 C21 161.6(5) . .
N12 Ti2 C21 104.5(3) 6 .
N12 Ti2 C21 104.5(3) . .
C23 Ti2 C21 52.8(5) . .
C23 Ti2 C21 52.8(5) 6 .
N1 Ti2 C22 141.9(4) . .
N12 Ti2 C22 94.0(3) 6 .
N12 Ti2 C22 129.8(4) . .
C23 Ti2 C22 32.3(4) . .
C23 Ti2 C22 58.3(3) 6 .
C21 Ti2 C22 25.9(4) . .
N1 Ti2 C22 141.9(4) . 6
N12 Ti2 C22 129.8(4) 6 6
N12 Ti2 C22 94.0(3) . 6
C23 Ti2 C22 58.3(3) . 6
C23 Ti2 C22 32.3(4) 6 6
C21 Ti2 C22 25.9(4) . 6
C22 Ti2 C22 45.2(7) . 6
N1 Ti2 C24 98.5(5) . .
N12 Ti2 C24 131.94(16) 6 .
N12 Ti2 C24 131.94(16) . .
C23 Ti2 C24 28.4(5) . .
C23 Ti2 C24 28.4(5) 6 .
C21 Ti2 C24 63.1(7) . .
C22 Ti2 C24 53.6(5) . .
C22 Ti2 C24 53.6(5) 6 .
N1 Ti2 Ti1 43.65(17) . 6
N12 Ti2 Ti1 44.08(16) 6 6
N12 Ti2 Ti1 91.26(17) . 6
C23 Ti2 Ti1 116.7(3) . 6
C23 Ti2 Ti1 149.9(4) 6 6
C21 Ti2 Ti1 146.84(19) . 6
C22 Ti2 Ti1 127.4(3) . 6
C22 Ti2 Ti1 172.5(4) 6 6
C24 Ti2 Ti1 125.3(4) . 6
N1 Ti2 Ti1 43.65(17) . .
N12 Ti2 Ti1 91.26(17) 6 .
N12 Ti2 Ti1 44.08(16) . .
C23 Ti2 Ti1 149.9(4) . .
C23 Ti2 Ti1 116.7(3) 6 .
C21 Ti2 Ti1 146.84(19) . .
C22 Ti2 Ti1 172.5(4) . .
C22 Ti2 Ti1 127.4(3) 6 .
C24 Ti2 Ti1 125.3(4) . .
Ti1 Ti2 Ti1 59.91(6) 6 .
N1 Ti2 Y1 93.1(2) . .
N12 Ti2 Y1 48.19(15) 6 .
N12 Ti2 Y1 48.19(15) . .
C23 Ti2 Y1 144.6(4) . .
C23 Ti2 Y1 144.6(4) 6 .
C21 Ti2 Y1 105.3(5) . .
C22 Ti2 Y1 116.1(3) . .
C22 Ti2 Y1 116.1(3) 6 .
C24 Ti2 Y1 168.4(5) . .
Ti1 Ti2 Y1 64.13(4) 6 .
Ti1 Ti2 Y1 64.13(4) . .
N12 Y1 N12 180.0(3) . 5
N12 Y1 N12 106.9(2) . 2
N12 Y1 N12 73.1(2) 5 2
N12 Y1 N12 73.1(2) . 6
N12 Y1 N12 106.9(2) 5 6
N12 Y1 N12 180.0(2) 2 6
N12 Y1 N11 73.06(19) . .
N12 Y1 N11 106.94(19) 5 .
N12 Y1 N11 106.94(19) 2 .
N12 Y1 N11 73.06(19) 6 .
N12 Y1 N11 106.94(19) . 5
N12 Y1 N11 73.06(19) 5 5
N12 Y1 N11 73.06(19) 2 5
N12 Y1 N11 106.94(19) 6 5
N11 Y1 N11 180.0(2) . 5
N12 Y1 Ti1 142.93(13) . 5
N12 Y1 Ti1 37.07(13) 5 5
N12 Y1 Ti1 73.68(13) 2 5
N12 Y1 Ti1 106.32(13) 6 5
N11 Y1 Ti1 143.45(13) . 5
N11 Y1 Ti1 36.55(13) 5 5
N12 Y1 Ti1 37.07(13) . .
N12 Y1 Ti1 142.93(13) 5 .
N12 Y1 Ti1 106.32(13) 2 .
N12 Y1 Ti1 73.68(13) 6 .
N11 Y1 Ti1 36.55(13) . .
N11 Y1 Ti1 143.45(13) 5 .
Ti1 Y1 Ti1 180.00(4) 5 .
N12 Y1 Ti1 73.68(13) . 6
N12 Y1 Ti1 106.32(13) 5 6
N12 Y1 Ti1 142.93(13) 2 6
N12 Y1 Ti1 37.07(13) 6 6
N11 Y1 Ti1 36.55(13) . 6
N11 Y1 Ti1 143.45(13) 5 6
Ti1 Y1 Ti1 128.59(4) 5 6
Ti1 Y1 Ti1 51.41(4) . 6
N12 Y1 Ti1 106.32(13) . 2
N12 Y1 Ti1 73.68(13) 5 2
N12 Y1 Ti1 37.07(13) 2 2
N12 Y1 Ti1 142.93(13) 6 2
N11 Y1 Ti1 143.45(13) . 2
N11 Y1 Ti1 36.55(13) 5 2
Ti1 Y1 Ti1 51.41(4) 5 2
Ti1 Y1 Ti1 128.59(4) . 2
Ti1 Y1 Ti1 180.00(4) 6 2
N12 Y1 Ti2 143.20(12) . 5
N12 Y1 Ti2 36.80(12) 5 5
N12 Y1 Ti2 36.80(12) 2 5
N12 Y1 Ti2 143.20(12) 6 5
N11 Y1 Ti2 106.87(18) . 5
N11 Y1 Ti2 73.13(18) 5 5
Ti1 Y1 Ti2 51.41(3) 5 5
Ti1 Y1 Ti2 128.59(3) . 5
Ti1 Y1 Ti2 128.59(3) 6 5
Ti1 Y1 Ti2 51.41(3) 2 5
N12 Y1 Ti2 36.80(12) . .
N12 Y1 Ti2 143.20(12) 5 .
N12 Y1 Ti2 143.20(12) 2 .
N12 Y1 Ti2 36.80(12) 6 .
N11 Y1 Ti2 73.13(18) . .
N11 Y1 Ti2 106.87(18) 5 .
Ti1 Y1 Ti2 128.59(3) 5 .
Ti1 Y1 Ti2 51.41(3) . .
Ti1 Y1 Ti2 51.41(3) 6 .
Ti1 Y1 Ti2 128.59(3) 2 .
Ti2 Y1 Ti2 180.00(6) 5 .

loop_
_geom_bond_atom_site_label_1
_geom_bond_atom_site_label_2
_geom_bond_distance
_geom_bond_site_symmetry_2
C11 C15 1.408(10) .
C11 C12 1.422(10) .
C11 C16 1.506(11) .
C11 Ti1 2.443(7) .
C12 C13 1.417(11) .
C12 C17 1.513(12) .
C12 Ti1 2.427(7) .
C13 C14 1.445(12) .
C13 C18 1.536(11) .
C13 Ti1 2.415(7) .
C14 C15 1.427(11) .
C14 C19 1.480(12) .
C14 Ti1 2.443(7) .
C15 C20 1.537(10) .
C15 Ti1 2.431(6) .
C21 C22 1.082(18) 6
C21 C22 1.082(18) .
C21 C26 1.44(5) .
C21 Ti2 2.40(2) .
C22 C23 1.341(17) .
C22 C28 1.53(2) .
C22 Ti2 2.417(9) .
C23 C24 1.19(2) .
C23 C27 1.56(3) .
C23 C23 2.00(3) 6
C23 Ti2 2.402(8) .
C24 C23 1.19(2) 6
C24 C29 1.48(4) .
C24 Ti2 2.429(16) .
N1 Ti2 1.945(8) .
N1 Ti1 1.950(6) 6
N1 Ti1 1.950(6) .
N11 Ti1 1.941(5) .
N11 Ti1 1.941(5) 6
N11 Y1 2.444(7) .
N12 Ti2 1.958(5) .
N12 Ti1 1.964(6) .
N12 Y1 2.437(5) .
Ti1 Ti1 2.818(2) 6
Ti1 Ti2 2.822(2) .
Ti1 Y1 3.2481(12) .
Ti2 N12 1.958(5) 6
Ti2 C23 2.402(8) 6
Ti2 C22 2.417(9) 6
Ti2 Ti1 2.822(2) 6
Ti2 Y1 3.2569(17) .
Y1 N12 2.437(5) 5
Y1 N12 2.437(5) 2
Y1 N12 2.437(5) 6
Y1 N11 2.444(7) 5
Y1 Ti1 3.2481(12) 5
Y1 Ti1 3.2481(12) 6
Y1 Ti1 3.2481(12) 2
Y1 Ti2 3.2569(17) 5

loop_
_platon_squeeze_void_nr
_platon_squeeze_void_average_x
_platon_squeeze_void_average_y
_platon_squeeze_void_average_z
_platon_squeeze_void_volume
_platon_squeeze_void_count_electrons
_platon_squeeze_void_content
1 -0.021 0.000 0.500 382 40 ' '
2 -0.015 0.500 0.000 382 40 ' '
